data_7702111
loop_
_publ_author_name
'Feng, Hui-Jun'
'Xu, Ling'
'Liu, Bing'
'Jiao, Huan'

_publ_section_title
;
 Europium metal-organic frameworks as recyclable and selective turn-off
 fluorescent sensors for aniline detection.
;
_journal_issue 43
_journal_name_full 'Dalton transactions (Cambridge, England : 2003)'
_journal_page_first 17392
_journal_page_last 17400
_journal_paper_doi 10.1039/c6dt03358j
_journal_volume 45
_journal_year 2016
_chemical_formula_moiety 'C16 H8 Cl Eu O8, C6 H11 N2'
_chemical_formula_sum 'C22 H19 Cl Eu N2 O8'
_chemical_formula_weight 626.82
_space_group_crystal_system monoclinic
_space_group_IT_number 14
_space_group_name_Hall '-P 2yn'
_space_group_name_H-M_alt 'P 1 21/n 1'
_symmetry_Int_Tables_number 14
_atom_sites_solution_primary dual
_audit_creation_date 2016-09-14
_audit_creation_method
;
Olex2 1.2
(compiled 2016.08.25 svn.r3337 for OlexSys, GUI svn.r5221)
;
_audit_update_record
;
2016-09-16 deposited with the CCDC.
2016-09-29 downloaded from the CCDC.
;
_cell_angle_alpha 90
_cell_angle_beta 104.088(3)
_cell_angle_gamma 90
_cell_formula_units_Z 4
_cell_length_a 13.0533(4)
_cell_length_b 13.1471(3)
_cell_length_c 14.0537(4)
_cell_measurement_reflns_used 5906
_cell_measurement_temperature 293(2)
_cell_measurement_theta_max 28.9470
_cell_measurement_theta_min 3.9960
_cell_volume 2339.26(12)
_computing_cell_refinement 'CrystalClear (Rigaku Corp., 2002)'
_computing_data_collection 'CrystalClear (Rigaku Corp., 2002)'
_computing_data_reduction 'CrystalClear (Rigaku Corp., 2002)'
_computing_molecular_graphics 'Olex2 (Dolomanov et al., 2009)'
_computing_publication_material 'Olex2 (Dolomanov et al., 2009)'
_computing_structure_refinement 'olex2.refine (Bourhis et al., 2015)'
_computing_structure_solution 'ShelXT (Sheldrick, 2015)'
_diffrn_ambient_temperature 293(2)
_diffrn_measured_fraction_theta_full 0.9918
_diffrn_measured_fraction_theta_max 0.9918
_diffrn_measurement_device_type 'Rigaku Mercury CCD'
_diffrn_measurement_method \w
_diffrn_radiation_monochromator graphite
_diffrn_radiation_type 'Mo K\a'
_diffrn_radiation_wavelength 0.71073
_diffrn_reflns_av_R_equivalents 0.0413
_diffrn_reflns_av_unetI/netI 0.0720
_diffrn_reflns_limit_h_max 15
_diffrn_reflns_limit_h_min -17
_diffrn_reflns_limit_k_max 9
_diffrn_reflns_limit_k_min -17
_diffrn_reflns_limit_l_max 18
_diffrn_reflns_limit_l_min -11
_diffrn_reflns_number 12986
_diffrn_reflns_theta_full 25.0270
_diffrn_reflns_theta_max 25.03
_diffrn_reflns_theta_min 3.40
_exptl_absorpt_coefficient_mu 2.846
_exptl_absorpt_correction_T_max 1.00000
_exptl_absorpt_correction_T_min 0.67767
_exptl_absorpt_correction_type multi-scan
_exptl_absorpt_process_details 'Sphere (CrystalClear)'
_exptl_crystal_colour colorless
_exptl_crystal_density_diffrn 1.7797
_exptl_crystal_density_method 'not measured'
_exptl_crystal_description block
_exptl_crystal_F_000 1237.1535
_exptl_crystal_size_max 0.50
_exptl_crystal_size_mid 0.40
_exptl_crystal_size_min 0.30
_refine_diff_density_max 2.3536
_refine_diff_density_min -0.9735
_refine_diff_density_rms 0.2136
_refine_ls_d_res_high 0.8400
_refine_ls_d_res_low 5.9857
_refine_ls_goodness_of_fit_ref 1.0352
_refine_ls_hydrogen_treatment mixed
_refine_ls_matrix_type full
_refine_ls_number_constraints 33
_refine_ls_number_parameters 306
_refine_ls_number_reflns 4093
_refine_ls_number_restraints 10
_refine_ls_restrained_S_all 1.0338
_refine_ls_R_factor_all 0.0572
_refine_ls_R_factor_gt 0.0436
_refine_ls_shift/su_max 0.0008
_refine_ls_shift/su_mean 0.0000
_refine_ls_structure_factor_coef Fsqd
_refine_ls_weighting_details 'w=1/[\s^2^(Fo^2^)+(0.0632P)^2^+9.5868P] where P=(Fo^2^+2Fc^2^)/3'
_refine_ls_weighting_scheme calc
_refine_ls_wR_factor_gt 0.1149
_refine_ls_wR_factor_ref 0.1264
_reflns_Friedel_coverage 0.0
_reflns_limit_h_max 9
_reflns_limit_h_min -15
_reflns_limit_k_max 15
_reflns_limit_k_min 0
_reflns_limit_l_max 16
_reflns_limit_l_min -9
_reflns_number_gt 3289
_reflns_number_total 4093
_reflns_threshold_expression I>=2u(I)
_cod_data_source_file c6dt03358j2.cif
_cod_data_source_block Comp-4
_cod_original_sg_symbol_Hall '-P 2ybc (x-z,y,z)'
_cod_database_code 7702111
_olex2_refinement_description
;
1. Fixed Uiso
 At 1.2 times of:
  All C(H) groups, All C(H,H) groups
 At 1.5 times of:
  All C(H,H,H) groups
2. Restrained distances
 C5-C6
 1.5 with sigma of 0.02
3. Rigid bond restraints
 C5, C6
 with sigma for 1-2 distances of 0.004 and sigma for 1-3 distances of 0.002
 N2, C5
 with sigma for 1-2 distances of 0.01 and sigma for 1-3 distances of 0.005
 O14, C18
 with sigma for 1-2 distances of 0.004 and sigma for 1-3 distances of 0.002
4. Uiso/Uaniso restraints and constraints
Uanis(C6) \\sim Ueq: with sigma of 0.004 and sigma for terminal atoms of 0.002
5.a Secondary CH2 refined with riding coordinates:
 C5(H5a,H5b)
5.b Me refined with riding coordinates:
 C4(H4a,H4b,H4c), C6(H6a,H6b,H6c)
5.c Aromatic/amide H refined with riding coordinates:
 C12(H12), C13(H13), C15(H15), C16(H16), C22(H22), C23(H23), C32(H32),
 C33(H33), C1(H1), C2(H2), C3(H3)
;
_olex2_submission_special_instructions 'No special instructions were received'

loop_
_space_group_symop_id
_space_group_symop_operation_xyz
1 x,y,z
2 -x+1/2,y+1/2,-z+1/2
3 -x,-y,-z
4 x-1/2,-y-1/2,z-1/2

loop_
_atom_site_label
_atom_site_type_symbol
_atom_site_fract_x
_atom_site_fract_y
_atom_site_fract_z
_atom_site_U_iso_or_equiv
_atom_site_adp_type
_atom_site_occupancy
_atom_site_refinement_flags_posn
_atom_site_refinement_flags_adp
Eu1 Eu 0.59068(3) 0.05284(2) 0.91193(2) 0.01748(15) Uani 1.000000 . .
Cl1 Cl 0.80191(13) 0.13799(12) 0.92281(13) 0.0212(4) Uani 1.000000 . .
O11 O 0.4632(4) -0.0699(4) 0.8332(4) 0.0334(13) Uani 1.000000 . .
O12 O 0.3499(4) -0.1124(4) 0.9245(4) 0.0313(13) Uani 1.000000 . .
O13 O 0.2033(4) -0.4072(4) 0.4728(4) 0.0315(13) Uani 1.000000 . .
O14 O 0.0688(4) -0.4140(4) 0.5418(4) 0.0247(11) Uani 1.000000 . U
C11 C 0.3214(6) -0.1795(5) 0.7643(5) 0.0231(16) Uani 1.000000 . .
C12 C 0.3443(6) -0.1785(6) 0.6728(5) 0.0315(19) Uani 1.000000 . .
H12 H 0.3947(6) -0.1339(6) 0.6603(5) 0.038(2) Uiso 1.000000 R .
C13 C 0.2922(6) -0.2436(6) 0.6008(5) 0.0318(18) Uani 1.000000 . .
H13 H 0.3102(6) -0.2449(6) 0.5407(5) 0.038(2) Uiso 1.000000 R .
C14 C 0.2131(6) -0.3076(5) 0.6162(5) 0.0225(16) Uani 1.000000 . .
C15 C 0.1877(6) -0.3061(6) 0.7063(5) 0.0285(17) Uani 1.000000 . .
H15 H 0.1338(6) -0.3475(6) 0.7171(5) 0.034(2) Uiso 1.000000 R .
C16 C 0.2425(6) -0.2428(6) 0.7806(5) 0.0276(17) Uani 1.000000 . .
H16 H 0.2262(6) -0.2429(6) 0.8414(5) 0.033(2) Uiso 1.000000 R .
C17 C 0.3843(6) -0.1151(5) 0.8475(5) 0.0262(17) Uani 1.000000 . .
C18 C 0.1598(6) -0.3797(5) 0.5394(5) 0.0246(15) Uani 1.000000 . U
O21 O 0.5573(5) 0.2475(4) 0.9137(4) 0.0371(13) Uani 1.000000 . .
O22 O 0.7098(5) 0.3293(5) 0.9756(5) 0.0551(18) Uani 1.000000 . .
C21 C 0.5522(7) 0.4159(6) 0.9767(6) 0.0347(19) Uani 1.000000 . .
C22 C 0.6091(8) 0.4918(7) 1.0379(7) 0.046(2) Uani 1.000000 . .
H22 H 0.6816(8) 0.4857(7) 1.0633(7) 0.055(3) Uiso 1.000000 R .
C23 C 0.4442(7) 0.4249(7) 0.9407(7) 0.045(2) Uani 1.000000 . .
H23 H 0.4072(7) 0.3737(7) 0.9012(7) 0.054(3) Uiso 1.000000 R .
C24 C 0.6068(7) 0.3214(6) 0.9518(6) 0.0350(19) Uani 1.000000 . .
O31 O 0.6415(4) -0.0134(4) 0.7607(4) 0.0294(12) Uani 1.000000 . .
O32 O 0.5272(4) 0.1113(4) 0.7444(4) 0.0313(12) Uani 1.000000 . .
C31 C 0.5351(6) 0.0203(6) 0.5996(5) 0.0247(16) Uani 1.000000 . .
C32 C 0.5795(7) -0.0557(6) 0.5583(6) 0.038(2) Uani 1.000000 . .
H32 H 0.6334(7) -0.0944(6) 0.5971(6) 0.045(3) Uiso 1.000000 R .
C33 C 0.4549(7) 0.0766(7) 0.5421(6) 0.038(2) Uani 1.000000 . .
H33 H 0.4235(7) 0.1286(7) 0.5698(6) 0.046(2) Uiso 1.000000 R .
C34 C 0.5704(6) 0.0417(6) 0.7081(5) 0.0240(16) Uani 1.000000 . .
N1 N 0.9367(10) 0.0782(12) 0.7383(9) 0.094(4) Uani 1.000000 . .
N2 N 0.9576(10) -0.0620(9) 0.8211(11) 0.098(4) Uani 1.000000 . U
C1 C 0.8899(10) -0.0003(12) 0.7676(11) 0.078(4) Uani 1.000000 . .
H1 H 0.8171(10) -0.0103(12) 0.7519(11) 0.094(5) Uiso 1.000000 R .
C2 C 1.0433(13) 0.0623(15) 0.7751(12) 0.099(5) Uani 1.000000 . .
H2 H 1.0976(13) 0.1043(15) 0.7664(12) 0.119(6) Uiso 1.000000 R .
C3 C 1.0539(11) -0.0225(13) 0.8242(13) 0.094(5) Uani 1.000000 . .
H3 H 1.1179(11) -0.0515(13) 0.8566(13) 0.113(6) Uiso 1.000000 R .
C4 C 0.873(2) 0.177(2) 0.6784(13) 0.216(13) Uani 1.000000 . .
H4a H 0.923(2) 0.225(2) 0.6647(13) 0.32(2) Uiso 1.000000 R .
H4b H 0.827(2) 0.154(2) 0.6179(13) 0.32(2) Uiso 1.000000 R .
H4c H 0.832(2) 0.209(2) 0.7179(13) 0.32(2) Uiso 1.000000 R .
C5 C 0.939(2) -0.1541(16) 0.893(3) 0.242(11) Uani 1.000000 D U
H5a H 1.001(2) -0.1722(16) 0.944(3) 0.290(13) Uiso 1.000000 R .
H5b H 0.878(2) -0.1439(16) 0.921(3) 0.290(13) Uiso 1.000000 R .
C6 C 0.918(5) -0.220(4) 0.809(3) 0.43(3) Uani 1.000000 D U
H6a H 0.903(5) -0.287(4) 0.827(3) 0.64(4) Uiso 1.000000 R .
H6b H 0.859(5) -0.194(4) 0.760(3) 0.64(4) Uiso 1.000000 R .
H6c H 0.979(5) -0.222(4) 0.782(3) 0.64(4) Uiso 1.000000 R .

loop_
_atom_site_aniso_label
_atom_site_aniso_U_11
_atom_site_aniso_U_22
_atom_site_aniso_U_33
_atom_site_aniso_U_12
_atom_site_aniso_U_13
_atom_site_aniso_U_23
Eu1 0.0196(2) 0.0187(2) 0.0124(2) 0.00009(14) 0.00055(15) -0.00033(14)
Cl1 0.0160(8) 0.0223(8) 0.0287(9) -0.0050(7) 0.0117(7) -0.0112(7)
O11 0.031(3) 0.045(3) 0.024(3) -0.017(3) 0.006(2) -0.012(3)
O12 0.039(3) 0.039(3) 0.016(3) -0.012(3) 0.006(2) -0.007(2)
O13 0.038(3) 0.033(3) 0.024(3) -0.014(3) 0.010(2) -0.016(2)
O14 0.024(2) 0.025(2) 0.023(3) -0.011(2) 0.003(2) -0.003(2)
C11 0.025(4) 0.026(4) 0.016(3) -0.004(3) 0.000(3) -0.007(3)
C12 0.037(5) 0.035(4) 0.025(4) -0.021(4) 0.011(4) -0.009(4)
C13 0.040(5) 0.037(4) 0.018(4) -0.013(4) 0.005(3) -0.008(3)
C14 0.024(4) 0.021(3) 0.018(4) -0.008(3) -0.003(3) -0.002(3)
C15 0.029(4) 0.030(4) 0.030(4) -0.011(3) 0.013(3) -0.004(4)
C16 0.033(4) 0.032(4) 0.017(4) -0.012(4) 0.006(3) -0.007(3)
C17 0.033(4) 0.023(4) 0.021(4) -0.007(3) 0.002(3) -0.009(3)
C18 0.023(3) 0.026(4) 0.021(4) -0.001(3) -0.003(3) 0.003(3)
O21 0.042(3) 0.020(3) 0.047(3) -0.009(3) 0.004(3) -0.006(3)
O22 0.040(4) 0.042(4) 0.084(5) -0.011(3) 0.018(4) -0.020(4)
C21 0.046(5) 0.020(4) 0.038(5) -0.006(4) 0.010(4) -0.005(4)
C22 0.040(5) 0.033(5) 0.062(6) -0.001(4) 0.004(5) -0.010(5)
C23 0.045(5) 0.037(5) 0.046(5) -0.012(4) -0.004(4) -0.023(4)
C24 0.040(5) 0.032(4) 0.034(4) -0.006(4) 0.010(4) 0.003(4)
O31 0.028(3) 0.041(3) 0.018(3) 0.004(3) 0.004(2) -0.004(2)
O32 0.042(3) 0.034(3) 0.019(3) 0.012(3) 0.011(2) 0.003(2)
C31 0.024(4) 0.031(4) 0.017(4) -0.001(3) 0.002(3) 0.001(3)
C32 0.041(5) 0.047(5) 0.022(4) 0.019(4) 0.002(4) -0.006(4)
C33 0.042(5) 0.047(5) 0.024(4) 0.018(4) 0.006(4) -0.006(4)
C34 0.023(4) 0.031(4) 0.018(4) -0.001(3) 0.005(3) 0.004(3)
N1 0.078(8) 0.135(11) 0.073(8) 0.000(8) 0.027(7) -0.037(8)
N2 0.072(8) 0.076(7) 0.140(12) 0.006(7) 0.012(8) -0.034(7)
C1 0.047(7) 0.095(10) 0.091(10) 0.008(8) 0.012(7) -0.040(9)
C2 0.072(10) 0.120(14) 0.099(12) -0.011(10) 0.007(9) -0.030(11)
C3 0.050(8) 0.089(10) 0.137(15) 0.009(8) 0.009(9) -0.012(11)
C4 0.34(4) 0.24(3) 0.077(12) 0.11(3) 0.064(17) 0.063(16)
C5 0.21(3) 0.091(14) 0.47(3) 0.051(16) 0.16(3) 0.096(16)
C6 0.43(3) 0.43(3) 0.43(3) -0.000(2) 0.104(4) -0.000(2)

loop_
_atom_type_symbol
_atom_type_scat_dispersion_real
_atom_type_scat_dispersion_imag
_atom_type_scat_Cromer_Mann_a1
_atom_type_scat_Cromer_Mann_a2
_atom_type_scat_Cromer_Mann_a3
_atom_type_scat_Cromer_Mann_a4
_atom_type_scat_Cromer_Mann_b1
_atom_type_scat_Cromer_Mann_b2
_atom_type_scat_Cromer_Mann_b3
_atom_type_scat_Cromer_Mann_b4
_atom_type_scat_Cromer_Mann_c
_atom_type_scat_source
_atom_type_scat_dispersion_source
C 0.00347 0.00161 2.31000 1.02000 1.58860 0.86500 20.84390 10.20750 0.56870 51.65120 0.215599998832 'International Tables Volume C Table 6.1.1.4 (pp. 500-502)' 'Henke, Gullikson and Davis, At. Data and Nucl. Data Tables, 1993, 54, 2'
Cl 0.14873 0.16029 11.46040 7.19640 6.25560 1.64550 0.01040 1.16620 18.51940 47.77840 -9.55739974976 'International Tables Volume C Table 6.1.1.4 (pp. 500-502)' 'Henke, Gullikson and Davis, At. Data and Nucl. Data Tables, 1993, 54, 2'
H 0.00000 0.00000 0.49300 0.32291 0.14019 0.04081 10.51090 26.12570 3.14236 57.79970 0.0030380000826 'International Tables Volume C Table 6.1.1.4 (pp. 500-502)' 'Henke, Gullikson and Davis, At. Data and Nucl. Data Tables, 1993, 54, 2'
O 0.01158 0.00611 3.04850 2.28680 1.54630 0.86700 13.27710 5.70110 0.32390 32.90890 0.250800013542 'International Tables Volume C Table 6.1.1.4 (pp. 500-502)' 'Henke, Gullikson and Davis, At. Data and Nucl. Data Tables, 1993, 54, 2'
N 0.00653 0.00323 12.21260 3.13220 2.01250 1.16630 0.00570 9.89330 28.99750 0.58260 -11.5290002823 'International Tables Volume C Table 6.1.1.4 (pp. 500-502)' 'Henke, Gullikson and Davis, At. Data and Nucl. Data Tables, 1993, 54, 2'
Eu -0.00847 3.77655 24.62740 19.08860 13.76030 2.92270 2.38790 0.19420 13.75460 123.17400 2.57450008392 'International Tables Volume C Table 6.1.1.4 (pp. 500-502)' 'Henke, Gullikson and Davis, At. Data and Nucl. Data Tables, 1993, 54, 2'

loop_
_geom_angle_atom_site_label_1
_geom_angle_atom_site_label_2
_geom_angle_atom_site_label_3
_geom_angle
_geom_angle_site_symmetry_1
_geom_angle_site_symmetry_3
O11 Eu1 Cl1 144.98(13) . .
O12 Eu1 Cl1 75.12(13) 3_657 .
O12 Eu1 O11 134.31(18) 3_657 .
O13 Eu1 Cl1 78.66(14) 4_656 .
O13 Eu1 O11 85.7(2) 4_656 .
O13 Eu1 O12 83.81(19) 4_656 3_657
O14 Eu1 Cl1 118.91(11) 4_656 .
O14 Eu1 Cl1 142.23(13) 2_556 .
O14 Eu1 O11 72.03(18) 2_556 .
O14 Eu1 O11 70.93(17) 4_656 .
O14 Eu1 O12 67.91(17) 4_656 3_657
O14 Eu1 O12 77.01(18) 2_556 3_657
O14 Eu1 O13 122.91(17) 2_556 4_656
O14 Eu1 O13 51.21(16) 4_656 4_656
C18 Eu1 Cl1 96.88(15) 4_656 .
C18 Eu1 O11 80.4(2) 4_656 .
C18 Eu1 O12 71.42(19) 4_656 3_657
C18 Eu1 O13 25.48(18) 4_656 4_656
C18 Eu1 O14 97.84(19) 4_656 2_556
C18 Eu1 O14 26.13(18) 4_656 4_656
O21 Eu1 Cl1 77.41(13) . .
O21 Eu1 O11 124.81(19) . .
O21 Eu1 O12 71.44(18) . 3_657
O21 Eu1 O13 149.15(19) . 4_656
O21 Eu1 O14 69.85(18) . 2_556
O21 Eu1 O14 128.81(17) . 4_656
O21 Eu1 C18 142.63(19) . 4_656
O31 Eu1 Cl1 74.99(12) . .
O31 Eu1 O11 70.95(18) . .
O31 Eu1 O12 146.78(17) . 3_657
O31 Eu1 O13 76.43(17) . 4_656
O31 Eu1 O14 136.21(17) . 2_556
O31 Eu1 O14 115.88(16) . 4_656
O31 Eu1 C18 98.23(19) . 4_656
O31 Eu1 O21 115.22(18) . .
O32 Eu1 Cl1 91.38(14) . .
O32 Eu1 O11 74.29(19) . .
O32 Eu1 O12 142.24(19) . 3_657
O32 Eu1 O13 128.62(17) . 4_656
O32 Eu1 O14 145.13(18) . 4_656
O32 Eu1 O14 95.35(17) . 2_556
O32 Eu1 C18 146.13(19) . 4_656
O32 Eu1 O21 71.24(18) . .
O32 Eu1 O31 52.44(17) . .
C34 Eu1 Cl1 85.83(15) . .
C34 Eu1 O11 67.1(2) . .
C34 Eu1 O12 158.47(19) . 3_657
C34 Eu1 O13 102.44(19) . 4_656
C34 Eu1 O14 131.84(18) . 4_656
C34 Eu1 O14 114.71(19) . 2_556
C34 Eu1 C18 121.7(2) . 4_656
C34 Eu1 O21 94.95(19) . .
C34 Eu1 O31 26.68(18) . .
C34 Eu1 O32 26.18(19) . .
C17 O11 Eu1 139.2(5) . .
C17 O12 Eu1 137.3(5) . 3_657
C18 O13 Eu1 98.3(4) . 4
C18 O14 Eu1 163.0(5) . 2_546
C18 O14 Eu1 88.2(4) . 4
C16 C11 C12 119.6(6) . .
C17 C11 C12 120.8(6) . .
C17 C11 C16 119.6(6) . .
C13 C12 C11 119.8(7) . .
C14 C13 C12 121.1(7) . .
C15 C14 C13 119.1(6) . .
C18 C14 C13 120.7(6) . .
C18 C14 C15 120.1(6) . .
C16 C15 C14 120.1(7) . .
C15 C16 C11 120.2(6) . .
O12 C17 O11 127.0(7) . .
C11 C17 O11 117.1(6) . .
C11 C17 O12 115.9(6) . .
O13 C18 Eu1 56.3(4) . 4
O14 C18 Eu1 65.7(4) . 4
O14 C18 O13 120.5(6) . .
C14 C18 Eu1 167.2(5) . 4
C14 C18 O13 120.6(6) . .
C14 C18 O14 118.9(6) . .
C24 O21 Eu1 136.0(6) . .
C23 C21 C22 120.2(8) . .
C24 C21 C22 121.0(8) . .
C24 C21 C23 118.8(7) . .
C23 C22 C21 118.7(8) 3_667 .
C22 C23 C21 121.1(8) 3_667 .
O22 C24 O21 125.4(8) . .
C21 C24 O21 121.9(8) . .
C21 C24 O22 112.8(7) . .
C34 O31 Eu1 89.4(4) . .
C34 O32 Eu1 94.7(4) . .
C33 C31 C32 119.3(7) . .
C34 C31 C32 121.0(7) . .
C34 C31 C33 119.7(7) . .
C33 C32 C31 120.8(8) 3_656 .
C32 C33 C31 119.9(7) 3_656 .
O31 C34 Eu1 64.0(4) . .
O32 C34 Eu1 59.1(4) . .
O32 C34 O31 121.5(7) . .
C31 C34 Eu1 165.5(5) . .
C31 C34 O31 118.9(6) . .
C31 C34 O32 119.5(7) . .
C2 N1 C1 105.5(15) . .
C4 N1 C1 124.1(16) . .
C4 N1 C2 130.2(18) . .
C3 N2 C1 106.1(14) . .
C5 N2 C1 129.6(16) . .
C5 N2 C3 122.9(17) . .
N2 C1 N1 111.7(13) . .
C3 C2 N1 107.2(16) . .
C2 C3 N2 109.5(15) . .
C6 C5 N2 88(3) . .

loop_
_geom_bond_atom_site_label_1
_geom_bond_atom_site_label_2
_geom_bond_distance
_geom_bond_site_symmetry_2
Eu1 Cl1 2.9452(16) .
Eu1 O11 2.387(5) .
Eu1 O12 2.373(5) 3_657
Eu1 O13 2.438(5) 4_656
Eu1 O14 2.367(5) 2_556
Eu1 O14 2.645(5) 4_656
Eu1 C18 2.902(7) 4_656
Eu1 O21 2.597(5) .
Eu1 O31 2.530(5) .
Eu1 O32 2.424(5) .
Eu1 C34 2.815(7) .
O11 C17 1.247(9) .
O12 C17 1.268(9) .
O13 C18 1.261(9) .
O14 C18 1.278(9) .
C11 C12 1.390(10) .
C11 C16 1.386(10) .
C11 C17 1.513(9) .
C12 C13 1.372(10) .
C13 C14 1.389(10) .
C14 C15 1.384(10) .
C14 C18 1.478(10) .
C15 C16 1.390(10) .
O21 C24 1.216(9) .
O22 C24 1.309(10) .
C21 C22 1.407(12) .
C21 C23 1.382(12) .
C21 C24 1.515(12) .
C22 C23 1.370(12) 3_667
O31 C34 1.264(9) .
O32 C34 1.246(9) .
C31 C32 1.353(11) .
C31 C33 1.374(11) .
C31 C34 1.508(10) .
C32 C33 1.400(11) 3_656
N1 C1 1.316(18) .
N1 C2 1.377(18) .
N1 C4 1.66(2) .
N2 C1 1.296(18) .
N2 C3 1.350(17) .
N2 C5 1.64(3) .
C2 C3 1.30(2) .
C5 C6 1.446(19) .

loop_
_restr_distance_atom_site_label_1
_restr_distance_atom_site_label_2
_restr_distance_site_symmetry_2
_restr_distance_target
_restr_distance_target_weight_param
_restr_distance_diff
C5 C6 1 1.5000 0.0200 0.0537

loop_
_restr_u_iso_atom_site_label
_restr_u_iso_weight_param
C6 0.0040

loop_
_restr_u_rigid_atom_site_label_1
_restr_u_rigid_atom_site_label_2
_restr_u_rigid_target_weight_param
_restr_u_rigid_u_parallel
_restr_u_rigid_diff
O14 C18 0.0040 0.0228 -0.0069
N2 C5 0.0100 0.1440 0.0012
C5 C6 0.0040 0.4242 -0.0015
